data_4125646
loop_
_publ_author_name
'Darzi, Evan R.'
'White, Brittany M.'
'Loventhal, Lance K.'
'Zakharov, Lev N.'
'Jasti, Ramesh'

_publ_section_title
;
 An Operationally Simple and Mild Oxidative Homocoupling of Aryl Boronic
 Esters To Access Conformationally Constrained Macrocycles.
;
_journal_issue 8
_journal_name_full 'Journal of the American Chemical Society'
_journal_page_first 3106
_journal_page_last 3114
_journal_paper_doi 10.1021/jacs.6b12658
_journal_volume 139
_journal_year 2017
_chemical_formula_sum 'C30 H28 Cl2 O4'
_chemical_formula_weight 523.42
_chemical_name_systematic
;
 ?
;
_space_group_crystal_system triclinic
_space_group_IT_number 2
_space_group_name_Hall '-P 1'
_space_group_name_H-M_alt 'P -1'
_symmetry_space_group_name_Hall '-P 1'
_symmetry_space_group_name_H-M 'P -1'
_atom_sites_solution_hydrogens difmap
_audit_creation_method SHELXL-2013
_cell_angle_alpha 115.281(7)
_cell_angle_beta 101.865(8)
_cell_angle_gamma 93.508(8)
_cell_formula_units_Z 1
_cell_length_a 6.7057(7)
_cell_length_b 10.4349(10)
_cell_length_c 10.4710(11)
_cell_measurement_reflns_used 2164
_cell_measurement_temperature 173(2)
_cell_measurement_theta_max 66.50
_cell_measurement_theta_min 4.75
_cell_volume 639.11(12)
_computing_cell_refinement 'Bruker SAINT'
_computing_data_collection 'Bruker APEX2'
_computing_data_reduction 'Bruker SAINT'
_computing_molecular_graphics 'Bruker SHELXTL'
_computing_publication_material 'Bruker SHELXTL'
_computing_structure_refinement 'SHELXL-2013 (Sheldrick 2013)'
_computing_structure_solution 'SHELXS-97 (Sheldrick 2008)'
_diffrn_ambient_temperature 173(2)
_diffrn_measured_fraction_theta_full 0.961
_diffrn_measured_fraction_theta_max 0.983
_diffrn_measurement_device_type 'Bruker APEX-II CCD'
_diffrn_measurement_method '\f and \w scans'
_diffrn_radiation_type CuK\a
_diffrn_radiation_wavelength 1.54178
_diffrn_reflns_av_R_equivalents 0.0428
_diffrn_reflns_av_unetI/netI 0.0450
_diffrn_reflns_Laue_measured_fraction_full 0.961
_diffrn_reflns_Laue_measured_fraction_max 0.983
_diffrn_reflns_limit_h_max 7
_diffrn_reflns_limit_h_min -7
_diffrn_reflns_limit_k_max 12
_diffrn_reflns_limit_k_min -12
_diffrn_reflns_limit_l_max 12
_diffrn_reflns_limit_l_min -11
_diffrn_reflns_number 6284
_diffrn_reflns_point_group_measured_fraction_full 0.961
_diffrn_reflns_point_group_measured_fraction_max 0.983
_diffrn_reflns_theta_full 67.679
_diffrn_reflns_theta_max 66.686
_diffrn_reflns_theta_min 4.754
_diffrn_source 'Incoatec I\mS'
_exptl_absorpt_coefficient_mu 2.568
_exptl_absorpt_correction_T_max 0.7528
_exptl_absorpt_correction_T_min 0.6256
_exptl_absorpt_correction_type multi-scan
_exptl_absorpt_process_details SADABS
_exptl_crystal_colour colorless
_exptl_crystal_density_diffrn 1.360
_exptl_crystal_description cut-block
_exptl_crystal_F_000 274
_exptl_crystal_size_max 0.160
_exptl_crystal_size_mid 0.050
_exptl_crystal_size_min 0.030
_refine_diff_density_max 0.243
_refine_diff_density_min -0.185
_refine_diff_density_rms 0.051
_refine_ls_extinction_method none
_refine_ls_goodness_of_fit_ref 1.049
_refine_ls_hydrogen_treatment refall
_refine_ls_matrix_type full
_refine_ls_number_parameters 219
_refine_ls_number_reflns 2221
_refine_ls_number_restraints 0
_refine_ls_restrained_S_all 1.049
_refine_ls_R_factor_all 0.0556
_refine_ls_R_factor_gt 0.0428
_refine_ls_shift/su_max 0.000
_refine_ls_shift/su_mean 0.000
_refine_ls_structure_factor_coef Fsqd
_refine_ls_weighting_details 'w=1/[\s^2^(Fo^2^)+(0.0599P)^2^+0.2124P] where P=(Fo^2^+2Fc^2^)/3'
_refine_ls_weighting_scheme calc
_refine_ls_wR_factor_gt 0.1104
_refine_ls_wR_factor_ref 0.1178
_reflns_Friedel_coverage 0.000
_reflns_number_gt 1771
_reflns_number_total 2221
_reflns_threshold_expression 'I > 2\s(I)'
_cod_data_source_file ja6b12658_si_003.cif
_cod_data_source_block cu_jasti58_0m
_cod_depositor_comments
;
The following automatic conversions were performed:

'_exptl_absorpt_correction_type' value 'Multi-scan' changed to
'multi-scan' according to
/home/data/users/saulius/crontab/automatic-downloads/current/ACS/lib/dictionaries/cif_core.dic
dictionary named 'cif_core.dic' version 2.4.2 from 2011-04-26.

Automatic conversion script
Id: cif_fix_values 4973 2017-02-22 13:04:09Z antanas 
;
_cod_original_cell_volume 639.10(12)
_cod_database_code 4125646
_shelx_space_group_comment
;
The symmetry employed for this shelxl refinement is uniquely defined
by the following loop, which should always be used as a source of
symmetry information in preference to the above space-group names.
They are only intended as comments.
;
_shelx_estimated_absorpt_t_min 0.684
_shelx_estimated_absorpt_t_max 0.927
_shelxl_version_number 2013-4

loop_
_space_group_symop_operation_xyz
'x, y, z'
'-x, -y, -z'

loop_
_atom_site_label
_atom_site_type_symbol
_atom_site_fract_x
_atom_site_fract_y
_atom_site_fract_z
_atom_site_U_iso_or_equiv
_atom_site_adp_type
_atom_site_occupancy
_atom_site_site_symmetry_order
_atom_site_calc_flag
Cl1 Cl 0.67964(11) 0.02142(6) 0.20145(7) 0.0447(2) Uani 1 1 d
O1 O 0.1253(2) 0.81077(15) 0.17497(17) 0.0311(4) Uani 1 1 d
O2 O 0.7573(2) 0.72409(16) 0.45443(17) 0.0311(4) Uani 1 1 d
C1 C 0.0569(3) 0.5527(2) 0.0471(2) 0.0245(5) Uani 1 1 d
C2 C 0.2054(3) 0.6826(2) 0.1629(2) 0.0237(5) Uani 1 1 d
C3 C 0.2197(4) 0.6867(2) 0.3100(2) 0.0256(5) Uani 1 1 d
C4 C 0.3847(4) 0.6660(2) 0.3868(2) 0.0269(5) Uani 1 1 d
C5 C 0.5793(3) 0.6343(2) 0.3378(2) 0.0262(5) Uani 1 1 d
C6 C 0.5762(3) 0.6558(2) 0.2038(2) 0.0237(5) Uani 1 1 d
C7 C 0.4115(3) 0.6769(2) 0.1267(2) 0.0233(5) Uani 1 1 d
C8 C 0.6063(4) 0.4792(2) 0.3037(2) 0.0255(5) Uani 1 1 d
C9 C 0.4376(4) 0.3702(3) 0.2354(3) 0.0349(6) Uani 1 1 d
C10 C 0.4590(4) 0.2295(3) 0.2020(3) 0.0360(6) Uani 1 1 d
C11 C 0.6540(4) 0.1979(2) 0.2386(3) 0.0318(5) Uani 1 1 d
C12 C 0.8263(4) 0.3042(3) 0.3055(3) 0.0320(5) Uani 1 1 d
C13 C 0.8013(4) 0.4451(2) 0.3378(3) 0.0299(5) Uani 1 1 d
C14 C 0.0975(5) 0.8344(3) 0.0494(3) 0.0389(6) Uani 1 1 d
C15 C 0.7594(5) 0.8751(3) 0.5055(3) 0.0443(7) Uani 1 1 d
H3 H 0.104(4) 0.707(2) 0.346(3) 0.027(6) Uiso 1 1 d
H4 H 0.387(4) 0.666(3) 0.478(3) 0.041(7) Uiso 1 1 d
H6 H 0.698(4) 0.647(2) 0.174(2) 0.022(6) Uiso 1 1 d
H7 H 0.414(4) 0.684(2) 0.044(3) 0.021(6) Uiso 1 1 d
H9 H 0.302(4) 0.393(3) 0.212(3) 0.039(7) Uiso 1 1 d
H10 H 0.349(5) 0.158(3) 0.156(3) 0.046(8) Uiso 1 1 d
H12 H 0.962(4) 0.281(2) 0.340(2) 0.017(5) Uiso 1 1 d
H13 H 0.919(4) 0.521(3) 0.387(3) 0.026(6) Uiso 1 1 d
H14A H 0.020(5) 0.739(4) -0.041(4) 0.070(10) Uiso 1 1 d
H14B H 0.233(5) 0.857(3) 0.033(3) 0.051(8) Uiso 1 1 d
H14C H 0.015(5) 0.914(3) 0.066(3) 0.057(9) Uiso 1 1 d
H15A H 0.751(5) 0.901(3) 0.425(4) 0.059(9) Uiso 1 1 d
H15B H 0.647(6) 0.905(4) 0.541(4) 0.069(11) Uiso 1 1 d
H15C H 0.900(4) 0.927(3) 0.585(3) 0.039(7) Uiso 1 1 d

loop_
_atom_site_aniso_label
_atom_site_aniso_U_11
_atom_site_aniso_U_22
_atom_site_aniso_U_33
_atom_site_aniso_U_23
_atom_site_aniso_U_13
_atom_site_aniso_U_12
Cl1 0.0556(5) 0.0261(3) 0.0470(4) 0.0143(3) 0.0064(3) 0.0075(3)
O1 0.0361(10) 0.0247(8) 0.0325(9) 0.0123(7) 0.0090(7) 0.0085(7)
O2 0.0261(9) 0.0249(8) 0.0311(9) 0.0083(7) -0.0042(7) -0.0015(6)
C1 0.0215(11) 0.0250(10) 0.0281(13) 0.0126(9) 0.0067(9) 0.0051(8)
C2 0.0232(12) 0.0203(10) 0.0252(12) 0.0092(9) 0.0041(9) 0.0030(8)
C3 0.0244(12) 0.0251(10) 0.0266(12) 0.0090(9) 0.0114(10) 0.0033(9)
C4 0.0312(13) 0.0263(11) 0.0208(12) 0.0089(9) 0.0067(10) 0.0007(9)
C5 0.0239(12) 0.0247(10) 0.0245(12) 0.0090(9) 0.0008(9) 0.0004(9)
C6 0.0199(12) 0.0230(10) 0.0251(12) 0.0084(9) 0.0055(9) 0.0007(8)
C7 0.0260(12) 0.0218(10) 0.0203(12) 0.0082(9) 0.0069(9) -0.0010(8)
C8 0.0284(12) 0.0266(11) 0.0188(11) 0.0090(9) 0.0034(9) 0.0039(9)
C9 0.0301(14) 0.0302(12) 0.0381(15) 0.0139(11) 0.0002(11) 0.0011(10)
C10 0.0342(14) 0.0278(12) 0.0336(14) 0.0091(11) -0.0029(11) -0.0055(11)
C11 0.0419(15) 0.0254(11) 0.0248(12) 0.0090(10) 0.0080(11) 0.0033(10)
C12 0.0319(14) 0.0350(12) 0.0303(13) 0.0156(11) 0.0074(11) 0.0085(10)
C13 0.0260(13) 0.0309(12) 0.0330(14) 0.0156(11) 0.0065(10) 0.0000(10)
C14 0.0389(16) 0.0377(14) 0.0429(17) 0.0224(13) 0.0061(13) 0.0092(12)
C15 0.0411(17) 0.0281(12) 0.0466(18) 0.0111(12) -0.0078(14) -0.0039(12)

loop_
_atom_type_symbol
_atom_type_description
_atom_type_scat_dispersion_real
_atom_type_scat_dispersion_imag
_atom_type_scat_source
C C 0.0181 0.0091 'International Tables Vol C Tables 4.2.6.8 and 6.1.1.4'
H H 0.0000 0.0000 'International Tables Vol C Tables 4.2.6.8 and 6.1.1.4'
O O 0.0492 0.0322 'International Tables Vol C Tables 4.2.6.8 and 6.1.1.4'
Cl Cl 0.3639 0.7018 'International Tables Vol C Tables 4.2.6.8 and 6.1.1.4'

loop_
_geom_angle_atom_site_label_1
_geom_angle_atom_site_label_2
_geom_angle_atom_site_label_3
_geom_angle
_geom_angle_site_symmetry_1
C14 O1 C2 115.75(17) .
C15 O2 C5 114.63(18) .
C1 C1 C2 177.9(3) 2_565
O1 C2 C1 110.04(17) .
O1 C2 C7 112.97(17) .
C1 C2 C7 108.39(17) .
O1 C2 C3 103.91(16) .
C1 C2 C3 109.65(18) .
C7 C2 C3 111.80(18) .
C4 C3 C2 123.6(2) .
C4 C3 H3 120.5(15) .
C2 C3 H3 116.0(15) .
C3 C4 C5 124.2(2) .
C3 C4 H4 121.4(17) .
C5 C4 H4 114.4(16) .
O2 C5 C4 110.14(18) .
O2 C5 C6 110.17(18) .
C4 C5 C6 111.37(19) .
O2 C5 C8 105.71(17) .
C4 C5 C8 110.22(18) .
C6 C5 C8 109.07(17) .
C7 C6 C5 123.8(2) .
C7 C6 H6 120.6(14) .
C5 C6 H6 115.4(14) .
C6 C7 C2 123.7(2) .
C6 C7 H7 120.9(15) .
C2 C7 H7 115.3(15) .
C9 C8 C13 118.8(2) .
C9 C8 C5 120.4(2) .
C13 C8 C5 120.9(2) .
C8 C9 C10 121.3(2) .
C8 C9 H9 119.4(16) .
C10 C9 H9 119.3(16) .
C9 C10 C11 119.1(2) .
C9 C10 H10 121.4(18) .
C11 C10 H10 119.4(18) .
C12 C11 C10 121.0(2) .
C12 C11 Cl1 119.88(19) .
C10 C11 Cl1 119.07(19) .
C11 C12 C13 118.9(2) .
C11 C12 H12 119.6(12) .
C13 C12 H12 121.1(13) .
C12 C13 C8 120.9(2) .
C12 C13 H13 119.9(14) .
C8 C13 H13 119.1(14) .
O1 C14 H14A 108.4(19) .
O1 C14 H14B 110.5(18) .
H14A C14 H14B 107(3) .
O1 C14 H14C 106.4(18) .
H14A C14 H14C 112(3) .
H14B C14 H14C 113(2) .
O2 C15 H15A 110.7(19) .
O2 C15 H15B 113(2) .
H15A C15 H15B 105(3) .
O2 C15 H15C 106.5(14) .
H15A C15 H15C 110(2) .
H15B C15 H15C 112(3) .

loop_
_geom_bond_atom_site_label_1
_geom_bond_atom_site_label_2
_geom_bond_distance
_geom_bond_site_symmetry_2
Cl1 C11 1.740(2) .
O1 C14 1.416(3) .
O1 C2 1.437(2) .
O2 C15 1.429(3) .
O2 C5 1.443(3) .
C1 C1 1.194(4) 2_565
C1 C2 1.494(3) .
C2 C7 1.504(3) .
C2 C3 1.506(3) .
C3 C4 1.315(3) .
C3 H3 0.92(2) .
C4 C5 1.503(3) .
C4 H4 0.95(3) .
C5 C6 1.509(3) .
C5 C8 1.533(3) .
C6 C7 1.317(3) .
C6 H6 0.93(2) .
C7 H7 0.91(2) .
C8 C9 1.379(3) .
C8 C13 1.392(3) .
C9 C10 1.381(3) .
C9 H9 0.97(3) .
C10 C11 1.386(4) .
C10 H10 0.90(3) .
C11 C12 1.380(4) .
C12 C13 1.390(3) .
C12 H12 0.99(2) .
C13 H13 0.96(3) .
C14 H14A 1.04(4) .
C14 H14B 0.99(3) .
C14 H14C 1.00(3) .
C15 H15A 0.98(3) .
C15 H15B 0.92(4) .
C15 H15C 1.05(3) .

loop_
_geom_hbond_atom_site_label_D
_geom_hbond_atom_site_label_H
_geom_hbond_atom_site_label_A
_geom_hbond_distance_DH
_geom_hbond_distance_HA
_geom_hbond_distance_DA
_geom_hbond_angle_DHA
_geom_hbond_site_symmetry_A
C12 H12 O2 0.99(2) 2.57(2) 3.472(3) 150.7(16) 2_766
C14 H14C Cl1 1.00(3) 2.93(3) 3.748(3) 140(2) 1_465

loop_
_geom_torsion_atom_site_label_1
_geom_torsion_atom_site_label_2
_geom_torsion_atom_site_label_3
_geom_torsion_atom_site_label_4
_geom_torsion
C14 O1 C2 C1 -63.1(2)
C14 O1 C2 C7 58.2(3)
C14 O1 C2 C3 179.58(19)
O1 C2 C3 C4 -131.7(2)
C1 C2 C3 C4 110.7(2)
C7 C2 C3 C4 -9.5(3)
C2 C3 C4 C5 -0.6(3)
C15 O2 C5 C4 -59.5(3)
C15 O2 C5 C6 63.8(3)
C15 O2 C5 C8 -178.5(2)
C3 C4 C5 O2 132.8(2)
C3 C4 C5 C6 10.3(3)
C3 C4 C5 C8 -110.9(2)
O2 C5 C6 C7 -132.6(2)
C4 C5 C6 C7 -10.1(3)
C8 C5 C6 C7 111.8(2)
C5 C6 C7 C2 0.2(3)
O1 C2 C7 C6 126.5(2)
C1 C2 C7 C6 -111.3(2)
C3 C2 C7 C6 9.7(3)
O2 C5 C8 C9 157.9(2)
C4 C5 C8 C9 38.9(3)
C6 C5 C8 C9 -83.6(3)
O2 C5 C8 C13 -23.6(3)
C4 C5 C8 C13 -142.6(2)
C6 C5 C8 C13 94.8(2)
C13 C8 C9 C10 0.7(4)
C5 C8 C9 C10 179.2(2)
C8 C9 C10 C11 0.2(4)
C9 C10 C11 C12 -1.0(4)
C9 C10 C11 Cl1 178.1(2)
C10 C11 C12 C13 0.8(4)
Cl1 C11 C12 C13 -178.23(18)
C11 C12 C13 C8 0.0(3)
C9 C8 C13 C12 -0.8(3)
C5 C8 C13 C12 -179.3(2)
